data_4112492
loop_
_publ_author_name
'Masaaki Okazaki'
'Kyeong A Jung'
'Kazuyuki Satoh'
'Hiroshi Okada'
'Junpei Naito'
'Tadahiro Akagi'
'Hiromi Tobita'
'Hiroshi Ogino'

_publ_contact_author_address
;
Department of Chemistry, Graduate School of Science, Tohoku University, 
Sendai 980-8578, Japan
;
_publ_contact_author_email mokazaki@mail.tains.tohoku.ac.jp
_publ_contact_author_fax 81-22-217-6543
_publ_contact_author_name 'Masaaki Okazaki'
_publ_contact_author_phone 81-22-217-6541
_publ_section_title
;
 Phosphasilaferracyclopropane: An Activator of Small Molecules Having
 Polarized Single, Double, and Aromatic Unsaturated Bonds
;
_journal_name_full 'Journal of the American Chemical Society'
_journal_page_first 5060
_journal_page_last 5061
_journal_paper_doi 10.1021/ja039704+
_journal_volume 126
_journal_year 2004
_chemical_formula_moiety 'C28 H31 Fe O2 P Si '
_chemical_formula_sum 'C28 H31 Fe O2 P Si'
_chemical_formula_weight 514.46
_space_group_IT_number 14
_symmetry_cell_setting monoclinic
_symmetry_Int_Tables_number 14
_symmetry_space_group_name_Hall '-P 2ybc'
_symmetry_space_group_name_H-M 'P 1 21/c 1'
_audit_creation_date 'Fri Feb 20 18:13:24 2004'
_audit_creation_method 'by teXsan'
_cell_angle_alpha 90
_cell_angle_beta 96.806(3)
_cell_angle_gamma 90
_cell_formula_units_Z 4
_cell_length_a 9.480(1)
_cell_length_b 11.1441(9)
_cell_length_c 25.933(3)
_cell_measurement_reflns_used 12673
_cell_measurement_temperature 150.2
_cell_measurement_theta_max 27.5
_cell_measurement_theta_min 1.6
_cell_volume 2720.4(5)
_computing_cell_refinement PROCESS-AUTO
_computing_data_collection PROCESS-AUTO
_computing_data_reduction 'teXsan Ver. 1.11'
_computing_publication_material 'teXsan Ver. 1.11'
_computing_structure_refinement 'teXsan Ver. 1.10'
_computing_structure_solution 'DIRDIF94 (PATTY)'
_diffrn_detector_area_resol_mean 10.00
_diffrn_measured_fraction_theta_full 0.9904
_diffrn_measured_fraction_theta_max 0.9904
_diffrn_measurement_device_type 'Rigaku RAXIS-RAPID Imaging Plate'
_diffrn_measurement_method \w
_diffrn_radiation_type 'Mo K\a'
_diffrn_radiation_wavelength 0.7107
_diffrn_reflns_av_R_equivalents 0.040
_diffrn_reflns_limit_h_max 12
_diffrn_reflns_limit_h_min -12
_diffrn_reflns_limit_k_max 12
_diffrn_reflns_limit_k_min -14
_diffrn_reflns_limit_l_max 33
_diffrn_reflns_limit_l_min -33
_diffrn_reflns_number 21469
_diffrn_reflns_theta_full 27.47
_diffrn_reflns_theta_max 27.47
_exptl_absorpt_coefficient_mu 0.678
_exptl_absorpt_correction_T_max 0.932
_exptl_absorpt_correction_T_min 0.890
_exptl_absorpt_correction_type integration
_exptl_absorpt_process_details '(Higashi, 1999)'
_exptl_crystal_colour yellow
_exptl_crystal_density_diffrn 1.256
_exptl_crystal_description block
_exptl_crystal_size_max 0.100
_exptl_crystal_size_mid 0.100
_exptl_crystal_size_min 0.100
_refine_diff_density_max 0.45
_refine_diff_density_min -0.35
_refine_ls_extinction_method none
_refine_ls_goodness_of_fit_ref 1.133
_refine_ls_hydrogen_treatment noref
_refine_ls_number_parameters 298
_refine_ls_number_reflns 4505
_refine_ls_R_factor_gt 0.0401
_refine_ls_shift/su_max 0.0005
_refine_ls_structure_factor_coef Fsqd
_refine_ls_weighting_details 'w = 1/[\s^2^(Fo^2^) + (0.08400(Max(Fo^2^,0) + 2Fc^2^)/3)^2^]'
_refine_ls_weighting_scheme calc
_refine_ls_wR_factor_ref 0.1174
_reflns_number_gt 4505
_reflns_number_total 6173
_reflns_threshold_expression F^2^>3.0\s(F^2^)
_cod_data_source_file ja0397042Bsi20040223_060407.cif
_cod_data_source_block 1
_cod_original_cell_volume 2720.3(5)
_cod_original_formula_sum 'C28 H31 Fe O2 P Si '
_cod_database_code 4112492

loop_
_symmetry_equiv_pos_as_xyz
x,y,z
-x,1/2+y,1/2-z
-x,-y,-z
x,1/2-y,1/2+z

loop_
_atom_site_label
_atom_site_type_symbol
_atom_site_fract_x
_atom_site_fract_y
_atom_site_fract_z
_atom_site_U_iso_or_equiv
_atom_site_adp_type
_atom_site_occupancy
_atom_site_calc_flag
Fe1 Fe 0.64134(4) 0.72694(3) 0.38294(1) 0.01337(9) Uani 1.00 d
P P 0.81424(7) 0.83472(6) 0.35959(3) 0.0156(2) Uani 1.00 d
Si1 Si 0.79664(8) 0.70603(7) 0.45769(3) 0.0181(2) Uani 1.00 d
O1 O 0.7342(2) 0.5004(2) 0.34558(9) 0.0325(6) Uani 1.00 d
O2 O 0.9606(2) 0.7524(2) 0.44563(8) 0.0225(5) Uani 1.00 d
C1 C 0.7056(3) 0.5948(2) 0.3613(1) 0.0212(7) Uani 1.00 d
C2 C 0.7774(3) 0.7930(3) 0.5193(1) 0.0303(8) Uani 1.00 d
C3 C 0.8167(3) 0.5463(3) 0.4813(1) 0.0304(8) Uani 1.00 d
C4 C 0.4809(3) 0.8493(2) 0.3998(1) 0.0161(6) Uani 1.00 d
C5 C 0.4628(3) 0.8228(2) 0.3454(1) 0.0175(6) Uani 1.00 d
C6 C 0.4403(3) 0.6982(2) 0.3390(1) 0.0196(6) Uani 1.00 d
C7 C 0.4449(3) 0.6456(2) 0.3897(1) 0.0189(6) Uani 1.00 d
C8 C 0.4674(3) 0.7388(2) 0.4272(1) 0.0173(6) Uani 1.00 d
C9 C 0.4883(3) 0.9721(2) 0.4235(1) 0.0237(7) Uani 1.00 d
C10 C 0.4500(3) 0.9134(3) 0.3020(1) 0.0276(8) Uani 1.00 d
C11 C 0.4031(4) 0.6330(3) 0.2888(1) 0.0324(8) Uani 1.00 d
C12 C 0.4176(3) 0.5158(3) 0.4010(1) 0.0295(8) Uani 1.00 d
C13 C 0.4476(3) 0.7249(3) 0.4835(1) 0.0265(7) Uani 1.00 d
C14 C 0.8460(3) 0.8345(3) 0.2910(1) 0.0226(7) Uani 1.00 d
C15 C 0.9474(4) 0.9086(3) 0.2722(1) 0.0345(9) Uani 1.00 d
C16 C 0.9774(4) 0.8979(4) 0.2210(2) 0.047(1) Uani 1.00 d
C17 C 0.9043(5) 0.8154(4) 0.1879(1) 0.056(1) Uani 1.00 d
C18 C 0.8022(5) 0.7433(4) 0.2058(1) 0.050(1) Uani 1.00 d
C19 C 0.7726(4) 0.7522(3) 0.2572(1) 0.0318(8) Uani 1.00 d
C20 C 0.8095(3) 0.9943(2) 0.3757(1) 0.0179(6) Uani 1.00 d
C21 C 0.7632(3) 1.0802(3) 0.3383(1) 0.0250(7) Uani 1.00 d
C22 C 0.7483(4) 1.1996(3) 0.3525(1) 0.0346(9) Uani 1.00 d
C23 C 0.7804(4) 1.2354(3) 0.4033(1) 0.0334(8) Uani 1.00 d
C24 C 0.8294(3) 1.1512(3) 0.4407(1) 0.0267(7) Uani 1.00 d
C25 C 0.8423(3) 1.0312(2) 0.4274(1) 0.0212(7) Uani 1.00 d
C26 C 0.9915(3) 0.7802(2) 0.3948(1) 0.0218(7) Uani 1.00 d
C27 C 1.1109(3) 0.8730(3) 0.3990(1) 0.0297(8) Uani 1.00 d
C28 C 1.0424(3) 0.6672(3) 0.3689(1) 0.0317(8) Uani 1.00 d
H1 H 0.8507 0.7704 0.5455 0.0359 Uiso 1.00 calc
H2 H 0.7836 0.8765 0.5125 0.0359 Uiso 1.00 calc
H3 H 0.6875 0.7757 0.5304 0.0359 Uiso 1.00 calc
H4 H 0.7273 0.5159 0.4882 0.0375 Uiso 1.00 calc
H5 H 0.8509 0.4978 0.4547 0.0375 Uiso 1.00 calc
H6 H 0.8825 0.5425 0.5116 0.0375 Uiso 1.00 calc
H7 H 0.5671 0.9778 0.4497 0.0288 Uiso 1.00 calc
H8 H 0.4975 1.0314 0.3976 0.0288 Uiso 1.00 calc
H9 H 0.4030 0.9877 0.4387 0.0288 Uiso 1.00 calc
H10 H 0.4713 0.9920 0.3157 0.0334 Uiso 1.00 calc
H11 H 0.5161 0.8949 0.2780 0.0334 Uiso 1.00 calc
H12 H 0.3567 0.9132 0.2843 0.0334 Uiso 1.00 calc
H13 H 0.3097 0.6009 0.2869 0.0396 Uiso 1.00 calc
H14 H 0.4084 0.6863 0.2603 0.0396 Uiso 1.00 calc
H15 H 0.4685 0.5683 0.2860 0.0396 Uiso 1.00 calc
H16 H 0.3337 0.5085 0.4177 0.0360 Uiso 1.00 calc
H17 H 0.4069 0.4703 0.3698 0.0360 Uiso 1.00 calc
H18 H 0.4959 0.4839 0.4237 0.0360 Uiso 1.00 calc
H19 H 0.4679 0.7973 0.5014 0.0332 Uiso 1.00 calc
H20 H 0.3510 0.7021 0.4861 0.0332 Uiso 1.00 calc
H21 H 0.5084 0.6628 0.4985 0.0332 Uiso 1.00 calc
H22 H 0.9972 0.9670 0.2945 0.0400 Uiso 1.00 calc
H23 H 1.0494 0.9482 0.2089 0.0548 Uiso 1.00 calc
H24 H 0.9255 0.8087 0.1528 0.0666 Uiso 1.00 calc
H25 H 0.7516 0.6851 0.1832 0.0588 Uiso 1.00 calc
H26 H 0.7015 0.7015 0.2689 0.0389 Uiso 1.00 calc
H27 H 0.7420 1.0571 0.3024 0.0303 Uiso 1.00 calc
H28 H 0.7153 1.2577 0.3269 0.0395 Uiso 1.00 calc
H29 H 0.7688 1.3180 0.4125 0.0398 Uiso 1.00 calc
H30 H 0.8544 1.1763 0.4762 0.0321 Uiso 1.00 calc
H31 H 0.8738 0.9736 0.4532 0.0266 Uiso 1.00 calc
H32 H 1.1930 0.8420 0.4190 0.0358 Uiso 1.00 calc
H33 H 1.1339 0.8934 0.3652 0.0358 Uiso 1.00 calc
H34 H 1.0805 0.9437 0.4152 0.0358 Uiso 1.00 calc
H35 H 0.9692 0.6070 0.3663 0.0384 Uiso 1.00 calc
H36 H 1.0607 0.6860 0.3339 0.0384 Uiso 1.00 calc
H37 H 1.1252 0.6368 0.3875 0.0384 Uiso 1.00 calc

loop_
_atom_site_aniso_label
_atom_site_aniso_U_11
_atom_site_aniso_U_22
_atom_site_aniso_U_33
_atom_site_aniso_U_12
_atom_site_aniso_U_13
_atom_site_aniso_U_23
Fe1 0.0127(2) 0.0139(2) 0.0139(2) 0.0009(1) 0.0030(1) 0.0000(1)
P 0.0153(3) 0.0162(3) 0.0159(3) 0.0003(2) 0.0038(3) 0.0014(2)
Si1 0.0149(4) 0.0213(4) 0.0178(4) 0.0012(3) 0.0007(3) 0.0031(3)
O1 0.037(1) 0.0174(10) 0.045(1) 0.0051(9) 0.013(1) -0.0058(9)
O2 0.0145(9) 0.030(1) 0.023(1) -0.0009(8) -0.0002(8) 0.0067(8)
C1 0.019(1) 0.021(1) 0.024(1) -0.001(1) 0.005(1) 0.002(1)
C2 0.026(2) 0.045(2) 0.020(1) -0.003(1) 0.001(1) -0.005(1)
C3 0.026(2) 0.031(2) 0.033(2) -0.001(1) 0.000(1) 0.013(1)
C4 0.011(1) 0.017(1) 0.020(1) 0.0014(9) 0.0030(10) 0.000(1)
C5 0.013(1) 0.022(1) 0.017(1) 0.002(1) 0.0017(10) 0.002(1)
C6 0.015(1) 0.022(1) 0.021(1) -0.0012(10) 0.000(1) -0.003(1)
C7 0.015(1) 0.018(1) 0.024(1) -0.0010(10) 0.003(1) 0.000(1)
C8 0.012(1) 0.022(1) 0.018(1) 0.0022(10) 0.0033(10) 0.002(1)
C9 0.022(1) 0.020(1) 0.031(2) 0.003(1) 0.008(1) -0.005(1)
C10 0.029(2) 0.030(1) 0.023(2) 0.002(1) 0.000(1) 0.010(1)
C11 0.032(2) 0.040(2) 0.024(2) -0.005(1) -0.001(1) -0.012(1)
C12 0.024(2) 0.019(1) 0.046(2) -0.004(1) 0.008(1) 0.004(1)
C13 0.023(1) 0.038(2) 0.020(1) 0.000(1) 0.007(1) 0.004(1)
C14 0.024(1) 0.026(1) 0.019(1) 0.003(1) 0.008(1) 0.002(1)
C15 0.029(2) 0.044(2) 0.032(2) 0.000(1) 0.010(1) 0.008(1)
C16 0.045(2) 0.064(3) 0.035(2) 0.001(2) 0.022(2) 0.018(2)
C17 0.070(3) 0.077(3) 0.025(2) 0.008(2) 0.024(2) 0.006(2)
C18 0.066(3) 0.064(3) 0.023(2) -0.005(2) 0.014(2) -0.009(2)
C19 0.040(2) 0.035(2) 0.022(2) -0.004(1) 0.010(1) -0.002(1)
C20 0.014(1) 0.017(1) 0.023(1) -0.004(1) 0.002(1) 0.001(1)
C21 0.029(2) 0.021(1) 0.024(2) -0.002(1) 0.000(1) 0.001(1)
C22 0.045(2) 0.017(1) 0.040(2) 0.000(1) -0.002(2) 0.005(1)
C23 0.040(2) 0.019(1) 0.040(2) -0.002(1) 0.001(2) -0.004(1)
C24 0.025(1) 0.027(1) 0.028(2) -0.006(1) 0.001(1) -0.006(1)
C25 0.019(1) 0.024(1) 0.021(1) -0.003(1) 0.001(1) 0.000(1)
C26 0.015(1) 0.025(1) 0.026(1) 0.002(1) 0.003(1) 0.004(1)
C27 0.014(1) 0.036(2) 0.040(2) -0.002(1) 0.004(1) 0.008(1)
C28 0.023(2) 0.035(2) 0.038(2) 0.012(1) 0.008(1) 0.000(1)

loop_
_atom_type_symbol
_atom_type_description
_atom_type_scat_dispersion_real
_atom_type_scat_dispersion_imag
_atom_type_scat_source
C C 0.003 0.002
;International Tables for Crystallography
(1992, Vol. C, Tables 4.2.6.8 and 6.1.1.1)
;
H H 0.000 0.000
;International Tables for Crystallography
(1992, Vol. C, Table 6.1.1.2)
;
Fe Fe 0.346 0.844
;International Tables for Crystallography
(1992, Vol. C, Tables 4.2.6.8 and 6.1.1.1)
;
O O 0.011 0.006
;International Tables for Crystallography
(1992, Vol. C, Tables 4.2.6.8 and 6.1.1.1)
;
P P 0.102 0.094
;International Tables for Crystallography
(1992, Vol. C, Tables 4.2.6.8 and 6.1.1.1)
;
Si Si 0.082 0.070
;International Tables for Crystallography
(1992, Vol. C, Tables 4.2.6.8 and 6.1.1.1)
;

loop_
_geom_angle_atom_site_label_1
_geom_angle_atom_site_label_2
_geom_angle_atom_site_label_3
_geom_angle
_geom_angle_publ_flag
P FE1 SI1 82.10(3) yes
P FE1 C1 94.27(10) yes
P FE1 C4 106.50(7) yes
P FE1 C5 100.33(8) yes
P FE1 C6 126.26(8) yes
P FE1 C7 165.44(8) yes
P FE1 C8 140.85(8) yes
SI1 FE1 C1 88.41(10) yes
SI1 FE1 C4 107.04(7) yes
SI1 FE1 C5 145.82(8) yes
SI1 FE1 C6 151.53(8) yes
SI1 FE1 C7 111.80(8) yes
SI1 FE1 C8 90.62(7) yes
C1 FE1 C4 155.4(1) yes
C1 FE1 C5 125.0(1) yes
C1 FE1 C6 91.5(1) yes
C1 FE1 C7 90.5(1) yes
C1 FE1 C8 124.1(1) yes
C4 FE1 C5 39.27(10) yes
C4 FE1 C6 65.7(1) yes
C4 FE1 C7 66.19(10) yes
C4 FE1 C8 39.48(10) yes
C5 FE1 C6 38.7(1) yes
C5 FE1 C7 65.9(1) yes
C5 FE1 C8 65.9(1) yes
C6 FE1 C7 39.7(1) yes
C6 FE1 C8 66.1(1) yes
C7 FE1 C8 39.4(1) yes
FE1 P C14 118.93(10) yes
FE1 P C20 115.70(9) yes
FE1 P C26 109.87(9) yes
C14 P C20 103.5(1) yes
C14 P C26 103.0(1) yes
C20 P C26 104.1(1) yes
FE1 SI1 O2 108.74(7) yes
FE1 SI1 C2 122.8(1) yes
FE1 SI1 C3 113.5(1) yes
O2 SI1 C2 100.4(1) yes
O2 SI1 C3 106.7(1) yes
C2 SI1 C3 103.0(2) yes
SI1 O2 C26 122.1(2) yes
FE1 C1 O1 172.6(3) yes
FE1 C4 C5 70.7(1) yes
FE1 C4 C8 70.1(1) yes
FE1 C4 C9 132.1(2) yes
C5 C4 C8 107.7(2) yes
C5 C4 C9 125.9(2) yes
C8 C4 C9 125.7(2) yes
FE1 C5 C4 70.0(1) yes
FE1 C5 C6 70.2(1) yes
FE1 C5 C10 131.7(2) yes
C4 C5 C6 108.5(2) yes
C4 C5 C10 126.0(2) yes
C6 C5 C10 125.1(3) yes
FE1 C6 C5 71.1(1) yes
FE1 C6 C7 69.1(1) yes
FE1 C6 C11 130.0(2) yes
C5 C6 C7 107.9(2) yes
C5 C6 C11 126.6(3) yes
C7 C6 C11 125.3(3) yes
FE1 C7 C6 71.2(2) yes
FE1 C7 C8 71.3(2) yes
FE1 C7 C12 127.4(2) yes
C6 C7 C8 108.3(2) yes
C6 C7 C12 125.8(3) yes
C8 C7 C12 125.7(3) yes
FE1 C8 C4 70.4(1) yes
FE1 C8 C7 69.3(2) yes
FE1 C8 C13 135.6(2) yes
C4 C8 C7 107.6(2) yes
C4 C8 C13 126.8(2) yes
C7 C8 C13 124.3(3) yes
P C14 C15 122.3(2) yes
P C14 C19 118.8(2) yes
C15 C14 C19 118.8(3) yes
C14 C15 C16 120.5(3) yes
C15 C16 C17 120.1(4) yes
C16 C17 C18 119.9(3) yes
C17 C18 C19 120.5(4) yes
C14 C19 C18 120.2(3) yes
P C20 C21 121.5(2) yes
P C20 C25 119.7(2) yes
C21 C20 C25 118.6(2) yes
C20 C21 C22 120.4(3) yes
C21 C22 C23 120.7(3) yes
C22 C23 C24 119.4(3) yes
C23 C24 C25 120.5(3) yes
C20 C25 C24 120.3(3) yes
P C26 O2 104.3(2) yes
P C26 C27 114.9(2) yes
P C26 C28 110.9(2) yes
O2 C26 C27 108.3(2) yes
O2 C26 C28 109.8(2) yes
C27 C26 C28 108.6(3) yes

loop_
_geom_bond_atom_site_label_1
_geom_bond_atom_site_label_2
_geom_bond_distance
_geom_bond_publ_flag
FE1 P 2.1751(8) yes
FE1 SI1 2.3027(8) yes
FE1 C1 1.714(3) yes
FE1 C4 2.127(3) yes
FE1 C5 2.137(3) yes
FE1 C6 2.125(3) yes
FE1 C7 2.097(3) yes
FE1 C8 2.122(3) yes
P C14 1.840(3) yes
P C20 1.829(3) yes
P C26 1.913(3) yes
SI1 O2 1.702(2) yes
SI1 C2 1.896(3) yes
SI1 C3 1.884(3) yes
O1 C1 1.171(4) yes
O2 C26 1.419(4) yes
C4 C5 1.433(4) yes
C4 C8 1.435(4) yes
C4 C9 1.498(4) yes
C5 C6 1.411(4) yes
C5 C10 1.505(4) yes
C6 C7 1.434(4) yes
C6 C11 1.498(4) yes
C7 C8 1.423(4) yes
C7 C12 1.504(4) yes
C8 C13 1.500(4) yes
C14 C15 1.398(4) yes
C14 C19 1.396(4) yes
C15 C16 1.395(5) yes
C16 C17 1.385(6) yes
C17 C18 1.379(7) yes
C18 C19 1.397(5) yes
C20 C21 1.396(4) yes
C20 C25 1.401(4) yes
C21 C22 1.392(4) yes
C22 C23 1.377(5) yes
C23 C24 1.388(4) yes
C24 C25 1.390(4) yes
C26 C27 1.527(4) yes
C26 C28 1.531(4) yes

loop_
_geom_contact_atom_site_label_1
_geom_contact_atom_site_label_2
_geom_contact_distance
_geom_contact_site_symmetry_2
O1 C23 3.317(4) 1_545
O1 C22 3.359(4) 1_545
O1 C16 3.589(4) 2_745
O2 C24 3.523(3) 3_776
C4 C27 3.515(4) 1_455
C11 C21 3.531(4) 2_645
